data_4084439
loop_
_publ_author_name
'Athukorala Arachchige, Kasun S.'
'Diamond, Louise M.'
'Knight, Fergus R.'
'Lechner, Marie-Luise'
'Slawin, Alexandra M. Z.'
'Woollins, J. Derek'

_publ_section_title
;
 Synthetic, Structural, and Spectroscopic Studies of Sterically Crowded
 Tin--Chalcogen Acenaphthenes
;
_journal_issue 21
_journal_name_full Organometallics
_journal_page_first 6089
_journal_paper_doi 10.1021/om500755w
_journal_volume 33
_journal_year 2014
_chemical_formula_moiety 'C26 H31 Cl S Sn'
_chemical_formula_sum 'C26 H31 Cl S Sn'
_chemical_formula_weight 529.73
_space_group_IT_number 14
_symmetry_cell_setting monoclinic
_symmetry_Int_Tables_number 14
_symmetry_space_group_name_Hall '-P 2yn'
_symmetry_space_group_name_H-M 'P 1 21/n 1'
_atom_sites_solution_hydrogens geom
_atom_sites_solution_primary direct
_atom_sites_solution_secondary difmap
_cell_angle_alpha 90.0000
_cell_angle_beta 95.331(5)
_cell_angle_gamma 90.0000
_cell_formula_units_Z 4
_cell_length_a 10.931(4)
_cell_length_b 11.186(4)
_cell_length_c 19.577(8)
_cell_measurement_reflns_used 6130
_cell_measurement_temperature 125
_cell_measurement_theta_max 32.58
_cell_measurement_theta_min 2.10
_cell_volume 2383.4(16)
_computing_cell_refinement 'CrystalClear-SM Expert 2.0 r6'
_computing_data_collection 'CrystalClear-SM Expert 2.0 r6 (Rigaku, 2010)'
_computing_data_reduction 'CrystalClear-SM Expert 2.0 r6'
_computing_molecular_graphics 'CrystalStructure 4.0'
_computing_publication_material 'CrystalStructure 4.0 (Rigaku, 2010)'
_computing_structure_refinement 'SHELXL97 (Sheldrick, 2008)'
_computing_structure_solution 'SIR2002 (Burla, et al., 2003)'
_diffrn_ambient_temperature 125
_diffrn_detector_area_resol_mean 13.653
_diffrn_measured_fraction_theta_full 0.998
_diffrn_measured_fraction_theta_max 0.998
_diffrn_measurement_device_type 'Rigaku SCX mini'
_diffrn_measurement_method \w
_diffrn_radiation_type 'Mo K\a'
_diffrn_radiation_wavelength 0.71075
_diffrn_reflns_av_R_equivalents 0.0438
_diffrn_reflns_limit_h_max 12
_diffrn_reflns_limit_h_min -12
_diffrn_reflns_limit_k_max 13
_diffrn_reflns_limit_k_min -13
_diffrn_reflns_limit_l_max 23
_diffrn_reflns_limit_l_min -23
_diffrn_reflns_number 20059
_diffrn_reflns_theta_full 25.00
_diffrn_reflns_theta_max 25.00
_diffrn_standards_number 0
_exptl_absorpt_coefficient_mu 1.282
_exptl_absorpt_correction_T_max 0.926
_exptl_absorpt_correction_T_min 0.688
_exptl_absorpt_correction_type multi-scan
_exptl_absorpt_process_details 'REQAB (Rigaku, 1998)'
_exptl_crystal_colour colorless
_exptl_crystal_density_diffrn 1.476
_exptl_crystal_density_method 'not measured'
_exptl_crystal_description platelet
_exptl_crystal_F_000 1080.00
_exptl_crystal_size_max 0.320
_exptl_crystal_size_mid 0.240
_exptl_crystal_size_min 0.060
_refine_diff_density_max 0.580
_refine_diff_density_min -0.660
_refine_ls_extinction_method none
_refine_ls_goodness_of_fit_ref 1.121
_refine_ls_hydrogen_treatment constr
_refine_ls_number_parameters 262
_refine_ls_number_reflns 4186
_refine_ls_number_restraints 0
_refine_ls_R_factor_gt 0.0330
_refine_ls_shift/su_max 0.000
_refine_ls_structure_factor_coef Fsqd
_refine_ls_weighting_details 'w = 1/[\s^2^(Fo^2^)+(0.0276P)^2^+2.5691P] where P=(Fo^2^+2Fc^2^)/3'
_refine_ls_weighting_scheme calc
_refine_ls_wR_factor_ref 0.0757
_reflns_number_gt 3708
_reflns_number_total 4186
_reflns_threshold_expression F^2^>2.0\s(F^2^)
_cod_data_source_file om500755w_si_002.cif
_cod_data_source_block 7
_cod_depositor_comments 'Adding full bibliography for 4084433--4084444.cif.'
_cod_database_code 4084439

loop_
_symmetry_equiv_pos_site_id
_symmetry_equiv_pos_as_xyz
1 +X,+Y,+Z
2 1/2-X,1/2+Y,1/2-Z
3 -X,-Y,-Z
4 1/2+X,1/2-Y,1/2+Z

loop_
_atom_site_label
_atom_site_type_symbol
_atom_site_fract_x
_atom_site_fract_y
_atom_site_fract_z
_atom_site_U_iso_or_equiv
_atom_site_adp_type
_atom_site_occupancy
_atom_site_symmetry_multiplicity
_atom_site_calc_flag
_atom_site_refinement_flags
Sn1 Sn 0.15413(2) 0.163510(19) 0.208163(11) 0.02524(9) Uani 1.0 4 d .
Cl1 Cl 0.28018(8) 0.28425(8) 0.29322(5) 0.0374(3) Uani 1.0 4 d .
S1 S -0.00974(8) 0.04790(7) 0.09702(4) 0.02698(19) Uani 1.0 4 d .
C1 C 0.0482(3) 0.3102(3) 0.16065(16) 0.0228(7) Uani 1.0 4 d .
C2 C 0.0683(3) 0.4250(3) 0.18611(16) 0.0234(7) Uani 1.0 4 d .
C3 C 0.0116(3) 0.5284(3) 0.15567(16) 0.0257(7) Uani 1.0 4 d .
C4 C -0.0659(3) 0.5155(3) 0.09736(16) 0.0218(7) Uani 1.0 4 d .
C5 C -0.0886(3) 0.3998(3) 0.07066(15) 0.0210(7) Uani 1.0 4 d .
C6 C -0.1685(3) 0.4015(3) 0.00982(16) 0.0245(7) Uani 1.0 4 d .
C7 C -0.1974(3) 0.2956(4) -0.02324(17) 0.0306(8) Uani 1.0 4 d .
C8 C -0.1470(3) 0.1888(3) 0.00546(17) 0.0289(8) Uani 1.0 4 d .
C9 C -0.0690(3) 0.1868(3) 0.06502(16) 0.0238(7) Uani 1.0 4 d .
C10 C -0.0338(3) 0.2949(3) 0.10029(15) 0.0205(7) Uani 1.0 4 d .
C11 C -0.1374(3) 0.6052(3) 0.05160(16) 0.0260(7) Uani 1.0 4 d .
C12 C -0.2042(3) 0.5300(3) -0.00672(17) 0.0265(8) Uani 1.0 4 d .
C13 C 0.0881(4) 0.0462(3) 0.28311(18) 0.0337(9) Uani 1.0 4 d .
C14 C -0.0112(4) 0.0977(4) 0.3229(2) 0.0425(10) Uani 1.0 4 d .
C15 C -0.0372(4) 0.0206(4) 0.38535(19) 0.0431(10) Uani 1.0 4 d .
C16 C -0.0824(5) -0.1036(4) 0.3688(3) 0.0563(12) Uani 1.0 4 d .
C17 C 0.2988(4) 0.1007(3) 0.14990(18) 0.0328(8) Uani 1.0 4 d .
C18 C 0.3065(4) 0.1649(3) 0.08189(18) 0.0324(8) Uani 1.0 4 d .
C19 C 0.4095(4) 0.1169(4) 0.04217(19) 0.0400(9) Uani 1.0 4 d .
C20 C 0.4236(4) 0.1847(4) -0.0233(2) 0.0512(12) Uani 1.0 4 d .
C21 C -0.1324(3) -0.0120(3) 0.14071(17) 0.0261(7) Uani 1.0 4 d .
C22 C -0.1198(3) -0.1312(3) 0.16064(18) 0.0301(8) Uani 1.0 4 d .
C23 C -0.2092(4) -0.1845(3) 0.19582(19) 0.0357(9) Uani 1.0 4 d .
C24 C -0.3112(4) -0.1201(4) 0.21104(19) 0.0385(9) Uani 1.0 4 d .
C25 C -0.3237(4) -0.0016(4) 0.19082(18) 0.0360(9) Uani 1.0 4 d .
C26 C -0.2349(3) 0.0531(3) 0.15531(17) 0.0306(8) Uani 1.0 4 d .
H2 H 0.1233 0.4349 0.2262 0.0280 Uiso 1.0 4 calc R
H3 H 0.0272 0.6051 0.1755 0.0308 Uiso 1.0 4 calc R
H7 H -0.2502 0.2943 -0.0646 0.0367 Uiso 1.0 4 calc R
H8 H -0.1676 0.1153 -0.0171 0.0346 Uiso 1.0 4 calc R
H11A H -0.0814 0.6639 0.0329 0.0312 Uiso 1.0 4 calc R
H11B H -0.1973 0.6488 0.0773 0.0312 Uiso 1.0 4 calc R
H12A H -0.2944 0.5404 -0.0079 0.0318 Uiso 1.0 4 calc R
H12B H -0.1776 0.5537 -0.0517 0.0318 Uiso 1.0 4 calc R
H13A H 0.0561 -0.0273 0.2596 0.0404 Uiso 1.0 4 calc R
H13B H 0.1583 0.0228 0.3160 0.0404 Uiso 1.0 4 calc R
H14A H -0.0878 0.1055 0.2920 0.0510 Uiso 1.0 4 calc R
H14B H 0.0136 0.1789 0.3390 0.0510 Uiso 1.0 4 calc R
H15A H 0.0393 0.0150 0.4165 0.0517 Uiso 1.0 4 calc R
H15B H -0.0991 0.0622 0.4105 0.0517 Uiso 1.0 4 calc R
H16A H -0.0215 -0.1465 0.3444 0.0676 Uiso 1.0 4 calc R
H16B H -0.1604 -0.0996 0.3398 0.0676 Uiso 1.0 4 calc R
H16C H -0.0949 -0.1460 0.4114 0.0676 Uiso 1.0 4 calc R
H17A H 0.3782 0.1101 0.1781 0.0394 Uiso 1.0 4 calc R
H17B H 0.2864 0.0143 0.1408 0.0394 Uiso 1.0 4 calc R
H18A H 0.3200 0.2512 0.0907 0.0389 Uiso 1.0 4 calc R
H18B H 0.2272 0.1559 0.0535 0.0389 Uiso 1.0 4 calc R
H19A H 0.4878 0.1208 0.0718 0.0480 Uiso 1.0 4 calc R
H19B H 0.3929 0.0318 0.0308 0.0480 Uiso 1.0 4 calc R
H20A H 0.4443 0.2682 -0.0124 0.0614 Uiso 1.0 4 calc R
H20B H 0.3464 0.1815 -0.0529 0.0614 Uiso 1.0 4 calc R
H20C H 0.4894 0.1485 -0.0471 0.0614 Uiso 1.0 4 calc R
H22 H -0.0500 -0.1757 0.1501 0.0361 Uiso 1.0 4 calc R
H23 H -0.2005 -0.2657 0.2096 0.0428 Uiso 1.0 4 calc R
H24 H -0.3725 -0.1569 0.2353 0.0461 Uiso 1.0 4 calc R
H25 H -0.3938 0.0425 0.2014 0.0432 Uiso 1.0 4 calc R
H26 H -0.2440 0.1341 0.1412 0.0367 Uiso 1.0 4 calc R

loop_
_atom_site_aniso_label
_atom_site_aniso_U_11
_atom_site_aniso_U_22
_atom_site_aniso_U_33
_atom_site_aniso_U_12
_atom_site_aniso_U_13
_atom_site_aniso_U_23
Sn1 0.02922(14) 0.02199(14) 0.02474(14) 0.00173(9) 0.00366(9) 0.00406(9)
Cl1 0.0420(6) 0.0297(5) 0.0372(5) -0.0019(4) -0.0126(4) 0.0054(4)
S1 0.0302(5) 0.0192(4) 0.0329(5) 0.0005(4) 0.0106(4) -0.0015(4)
C1 0.0232(17) 0.0230(17) 0.0231(17) 0.0024(13) 0.0073(13) 0.0028(13)
C2 0.0240(17) 0.0246(17) 0.0212(17) -0.0011(14) 0.0006(13) -0.0029(13)
C3 0.0279(18) 0.0209(17) 0.0283(18) 0.0007(14) 0.0031(14) -0.0042(14)
C4 0.0203(16) 0.0203(17) 0.0254(17) 0.0007(13) 0.0050(13) 0.0002(13)
C5 0.0209(16) 0.0236(17) 0.0192(16) 0.0007(13) 0.0050(13) -0.0009(13)
C6 0.0212(17) 0.0313(19) 0.0216(17) 0.0009(14) 0.0054(13) -0.0002(14)
C7 0.0313(19) 0.037(2) 0.0229(18) -0.0008(16) 0.0009(15) -0.0026(15)
C8 0.035(2) 0.0258(18) 0.0260(19) -0.0036(15) 0.0040(15) -0.0075(14)
C9 0.0257(18) 0.0207(17) 0.0260(18) -0.0008(13) 0.0085(14) -0.0024(13)
C10 0.0227(17) 0.0202(16) 0.0200(17) -0.0025(13) 0.0086(13) -0.0007(13)
C11 0.0282(18) 0.0224(17) 0.0275(18) 0.0039(14) 0.0036(14) 0.0015(14)
C12 0.0248(17) 0.0286(18) 0.0263(18) 0.0020(14) 0.0029(14) 0.0051(14)
C13 0.045(3) 0.0280(19) 0.029(2) 0.0010(16) 0.0088(16) 0.0042(15)
C14 0.046(3) 0.039(3) 0.044(3) 0.0069(18) 0.0132(19) 0.0010(18)
C15 0.041(3) 0.060(3) 0.030(2) -0.000(2) 0.0127(17) -0.0012(19)
C16 0.063(3) 0.063(3) 0.046(3) -0.006(3) 0.020(3) 0.009(3)
C17 0.033(2) 0.031(2) 0.034(2) 0.0096(16) 0.0055(16) 0.0067(16)
C18 0.033(2) 0.031(2) 0.033(2) 0.0082(15) 0.0067(16) 0.0066(16)
C19 0.036(2) 0.042(3) 0.043(3) 0.0124(18) 0.0124(17) 0.0118(18)
C20 0.053(3) 0.062(3) 0.040(3) 0.024(3) 0.017(2) 0.015(2)
C21 0.0289(18) 0.0234(17) 0.0265(18) -0.0044(14) 0.0052(14) -0.0030(14)
C22 0.0297(19) 0.0232(18) 0.038(2) -0.0022(15) 0.0052(15) -0.0012(15)
C23 0.043(3) 0.0253(19) 0.039(3) -0.0067(16) 0.0046(17) 0.0022(16)
C24 0.036(2) 0.044(3) 0.037(3) -0.0127(18) 0.0088(17) -0.0003(18)
C25 0.031(2) 0.043(3) 0.034(2) 0.0032(17) 0.0091(16) -0.0036(17)
C26 0.032(2) 0.0263(19) 0.034(2) 0.0037(15) 0.0080(16) -0.0027(15)

loop_
_atom_type_symbol
_atom_type_description
_atom_type_scat_dispersion_real
_atom_type_scat_dispersion_imag
_atom_type_scat_source
C C 0.0033 0.0016
;
International Tables for Crystallography
(1992, Vol. C, Tables 4.2.6.8 and 6.1.1.4)
;
H H 0.0000 0.0000
;
International Tables for Crystallography
(1992, Vol. C, Table 6.1.1.4)
;
S S 0.1246 0.1234
;
International Tables for Crystallography
(1992, Vol. C, Tables 4.2.6.8 and 6.1.1.4)
;
Sn Sn -0.6537 1.4246
;
International Tables for Crystallography
(1992, Vol. C, Tables 4.2.6.8 and 6.1.1.4)
;
Cl Cl 0.1484 0.1585
;
International Tables for Crystallography
(1992, Vol. C, Tables 4.2.6.8 and 6.1.1.4)
;

loop_
_geom_angle_atom_site_label_1
_geom_angle_atom_site_label_2
_geom_angle_atom_site_label_3
_geom_angle
_geom_angle_publ_flag
Cl1 Sn1 C1 96.77(9) yes
Cl1 Sn1 C13 94.34(10) yes
Cl1 Sn1 C17 98.33(10) yes
C1 Sn1 C13 123.83(14) yes
C1 Sn1 C17 114.16(13) yes
C13 Sn1 C17 118.30(14) yes
C9 S1 C21 103.42(16) yes
Sn1 C1 C2 119.1(3) yes
Sn1 C1 C10 122.3(3) yes
C2 C1 C10 118.4(3) yes
C1 C2 C3 123.7(3) yes
C2 C3 C4 118.6(3) yes
C3 C4 C5 118.8(3) yes
C3 C4 C11 132.2(3) yes
C5 C4 C11 109.0(3) yes
C4 C5 C6 112.0(3) yes
C4 C5 C10 123.8(3) yes
C6 C5 C10 124.2(3) yes
C5 C6 C7 118.9(3) yes
C5 C6 C12 108.7(3) yes
C7 C6 C12 132.4(3) yes
C6 C7 C8 118.6(3) yes
C7 C8 C9 122.6(3) yes
S1 C9 C8 119.3(3) yes
S1 C9 C10 119.9(3) yes
C8 C9 C10 120.9(3) yes
C1 C10 C5 116.7(3) yes
C1 C10 C9 128.6(3) yes
C5 C10 C9 114.8(3) yes
C4 C11 C12 105.0(3) yes
C6 C12 C11 105.3(3) yes
Sn1 C13 C14 115.1(3) yes
C13 C14 C15 112.9(4) yes
C14 C15 C16 115.3(4) yes
Sn1 C17 C18 114.4(3) yes
C17 C18 C19 112.6(3) yes
C18 C19 C20 113.2(4) yes
S1 C21 C22 115.7(3) yes
S1 C21 C26 123.9(3) yes
C22 C21 C26 120.4(4) yes
C21 C22 C23 119.8(4) yes
C22 C23 C24 120.3(4) yes
C23 C24 C25 119.8(4) yes
C24 C25 C26 120.6(4) yes
C21 C26 C25 119.2(4) yes
C1 C2 H2 118.122 no
C3 C2 H2 118.133 no
C2 C3 H3 120.691 no
C4 C3 H3 120.701 no
C6 C7 H7 120.678 no
C8 C7 H7 120.686 no
C7 C8 H8 118.719 no
C9 C8 H8 118.728 no
C4 C11 H11A 110.751 no
C4 C11 H11B 110.749 no
C12 C11 H11A 110.754 no
C12 C11 H11B 110.750 no
H11A C11 H11B 108.830 no
C6 C12 H12A 110.685 no
C6 C12 H12B 110.689 no
C11 C12 H12A 110.683 no
C11 C12 H12B 110.682 no
H12A C12 H12B 108.794 no
Sn1 C13 H13A 108.497 no
Sn1 C13 H13B 108.498 no
C14 C13 H13A 108.486 no
C14 C13 H13B 108.497 no
H13A C13 H13B 107.508 no
C13 C14 H14A 109.004 no
C13 C14 H14B 108.996 no
C15 C14 H14A 108.999 no
C15 C14 H14B 108.997 no
H14A C14 H14B 107.782 no
C14 C15 H15A 108.442 no
C14 C15 H15B 108.438 no
C16 C15 H15A 108.434 no
C16 C15 H15B 108.442 no
H15A C15 H15B 107.484 no
C15 C16 H16A 109.472 no
C15 C16 H16B 109.465 no
C15 C16 H16C 109.471 no
H16A C16 H16B 109.472 no
H16A C16 H16C 109.470 no
H16B C16 H16C 109.478 no
Sn1 C17 H17A 108.666 no
Sn1 C17 H17B 108.665 no
C18 C17 H17A 108.666 no
C18 C17 H17B 108.666 no
H17A C17 H17B 107.594 no
C17 C18 H18A 109.084 no
C17 C18 H18B 109.086 no
C19 C18 H18A 109.088 no
C19 C18 H18B 109.089 no
H18A C18 H18B 107.827 no
C18 C19 H19A 108.934 no
C18 C19 H19B 108.930 no
C20 C19 H19A 108.921 no
C20 C19 H19B 108.916 no
H19A C19 H19B 107.753 no
C19 C20 H20A 109.466 no
C19 C20 H20B 109.471 no
C19 C20 H20C 109.468 no
H20A C20 H20B 109.476 no
H20A C20 H20C 109.466 no
H20B C20 H20C 109.480 no
C21 C22 H22 120.107 no
C23 C22 H22 120.105 no
C22 C23 H23 119.869 no
C24 C23 H23 119.872 no
C23 C24 H24 120.103 no
C25 C24 H24 120.112 no
C24 C25 H25 119.682 no
C26 C25 H25 119.689 no
C21 C26 H26 120.430 no
C25 C26 H26 120.416 no

loop_
_geom_bond_atom_site_label_1
_geom_bond_atom_site_label_2
_geom_bond_distance
_geom_bond_publ_flag
Sn1 Cl1 2.4635(11) yes
Sn1 C1 2.168(3) yes
Sn1 C13 2.143(4) yes
Sn1 C17 2.152(4) yes
S1 C9 1.775(4) yes
S1 C21 1.786(4) yes
C1 C2 1.388(5) yes
C1 C10 1.426(4) yes
C2 C3 1.417(5) yes
C3 C4 1.364(5) yes
C4 C5 1.410(5) yes
C4 C11 1.514(5) yes
C5 C6 1.410(4) yes
C5 C10 1.416(5) yes
C6 C7 1.373(5) yes
C6 C12 1.516(5) yes
C7 C8 1.411(5) yes
C8 C9 1.379(5) yes
C9 C10 1.427(5) yes
C11 C12 1.547(5) yes
C13 C14 1.508(6) yes
C14 C15 1.544(6) yes
C15 C16 1.500(7) yes
C17 C18 1.522(5) yes
C18 C19 1.524(6) yes
C19 C20 1.510(6) yes
C21 C22 1.392(5) yes
C21 C26 1.388(5) yes
C22 C23 1.382(6) yes
C23 C24 1.383(6) yes
C24 C25 1.386(6) yes
C25 C26 1.388(5) yes
C2 H2 0.950 no
C3 H3 0.950 no
C7 H7 0.950 no
C8 H8 0.950 no
C11 H11A 0.990 no
C11 H11B 0.990 no
C12 H12A 0.990 no
C12 H12B 0.990 no
C13 H13A 0.990 no
C13 H13B 0.990 no
C14 H14A 0.990 no
C14 H14B 0.990 no
C15 H15A 0.990 no
C15 H15B 0.990 no
C16 H16A 0.980 no
C16 H16B 0.980 no
C16 H16C 0.980 no
C17 H17A 0.990 no
C17 H17B 0.990 no
C18 H18A 0.990 no
C18 H18B 0.990 no
C19 H19A 0.990 no
C19 H19B 0.990 no
C20 H20A 0.980 no
C20 H20B 0.980 no
C20 H20C 0.980 no
C22 H22 0.950 no
C23 H23 0.950 no
C24 H24 0.950 no
C25 H25 0.950 no
C26 H26 0.950 no

loop_
_geom_contact_atom_site_label_1
_geom_contact_atom_site_label_2
_geom_contact_distance
_geom_contact_publ_flag
_geom_contact_site_symmetry_2
Sn1 S1 2.9818(11) no .
Sn1 C9 3.549(4) no .
Cl1 C2 3.367(4) no .
S1 C1 3.228(4) no .
S1 C17 3.485(4) no .
C1 C4 2.842(5) no .
C2 C5 2.722(5) no .
C3 C10 2.854(5) no .
C5 C8 2.731(5) no .
C6 C9 2.811(5) no .
C7 C10 2.871(5) no .
C8 C21 3.464(5) no .
C8 C26 3.515(5) no .
C9 C26 3.040(5) no .
C13 C16 3.111(6) no .
C13 C21 3.571(5) no .
C21 C24 2.771(6) no .
C22 C25 2.768(5) no .
C23 C26 2.781(5) no .
C4 C6 3.581(5) no 3_565
C5 C11 3.596(5) no 3_565
C6 C4 3.581(5) no 3_565
C11 C5 3.596(5) no 3_565
Sn1 H2 3.0781 no .
Sn1 H14A 3.3033 no .
Sn1 H14B 3.1110 no .
Sn1 H18A 3.2113 no .
Sn1 H18B 3.2037 no .
Cl1 H2 2.6610 no .
Cl1 H13B 3.2621 no .
Cl1 H14B 3.3420 no .
Cl1 H17A 3.2367 no .
S1 H8 2.7967 no .
S1 H13A 3.3061 no .
S1 H17B 3.2925 no .
S1 H18B 3.0503 no .
S1 H22 2.7592 no .
S1 H26 2.9410 no .
C1 H3 3.3210 no .
C1 H18A 3.4490 no .
C1 H18B 3.4604 no .
C3 H11A 2.9406 no .
C3 H11B 2.9538 no .
C4 H2 3.2381 no .
C4 H12A 3.0991 no .
C4 H12B 3.0873 no .
C5 H3 3.2565 no .
C5 H7 3.2645 no .
C5 H11A 3.0478 no .
C5 H11B 3.0356 no .
C5 H12A 3.0425 no .
C5 H12B 3.0365 no .
C6 H8 3.2449 no .
C6 H11A 3.1053 no .
C6 H11B 3.0936 no .
C7 H12A 2.9618 no .
C7 H12B 2.9520 no .
C8 H26 3.0139 no .
C9 H7 3.2981 no .
C9 H18B 3.2846 no .
C9 H26 2.6007 no .
C10 H2 3.2703 no .
C10 H8 3.2908 no .
C10 H18B 3.4477 no .
C10 H26 3.0815 no .
C11 H3 2.8820 no .
C12 H7 2.8946 no .
C13 H15A 2.7359 no .
C13 H15B 3.3750 no .
C13 H16A 2.7906 no .
C13 H16B 3.4390 no .
C14 H16A 2.7678 no .
C14 H16B 2.7819 no .
C14 H16C 3.4013 no .
C15 H13A 2.8021 no .
C15 H13B 2.6362 no .
C16 H13A 2.8622 no .
C16 H13B 3.2396 no .
C16 H14A 2.7786 no .
C16 H14B 3.3972 no .
C17 H19A 2.6910 no .
C17 H19B 2.7442 no .
C18 H20A 2.7434 no .
C18 H20B 2.7214 no .
C18 H20C 3.3686 no .
C19 H17A 2.7143 no .
C19 H17B 2.7079 no .
C20 H18A 2.6995 no .
C20 H18B 2.7519 no .
C21 H8 3.3916 no .
C21 H13A 2.9663 no .
C21 H14A 3.2349 no .
C21 H23 3.2583 no .
C21 H25 3.2522 no .
C22 H13A 2.8473 no .
C22 H16B 3.5940 no .
C22 H24 3.2554 no .
C22 H26 3.2714 no .
C23 H13A 3.5195 no .
C23 H16A 3.4264 no .
C23 H16B 2.9760 no .
C23 H25 3.2520 no .
C24 H16B 2.8906 no .
C24 H22 3.2555 no .
C24 H26 3.2684 no .
C25 H14A 3.3253 no .
C25 H16B 3.4542 no .
C25 H23 3.2537 no .
C26 H8 3.5891 no .
C26 H14A 3.0472 no .
C26 H22 3.2688 no .
C26 H24 3.2669 no .
H2 H3 2.3503 no .
H3 H11A 3.0016 no .
H3 H11B 3.0119 no .
H7 H8 2.3523 no .
H7 H12A 3.0241 no .
H7 H12B 3.0127 no .
H8 H26 3.2909 no .
H11A H12A 2.7601 no .
H11A H12B 2.2470 no .
H11B H12A 2.2470 no .
H11B H12B 2.7683 no .
H13A H14A 2.2940 no .
H13A H14B 2.8424 no .
H13A H15A 3.1297 no .
H13A H16A 2.3480 no .
H13A H16B 3.0670 no .
H13A H22 2.8696 no .
H13B H14A 2.8416 no .
H13B H14B 2.4259 no .
H13B H15A 2.4592 no .
H13B H15B 3.5363 no .
H13B H16A 2.8210 no .
H14A H15A 2.8754 no .
H14A H15B 2.3856 no .
H14A H16A 3.0628 no .
H14A H16B 2.6277 no .
H14A H26 3.2859 no .
H14B H15A 2.3802 no .
H14B H15B 2.3463 no .
H15A H16A 2.3495 no .
H15A H16B 2.8366 no .
H15A H16C 2.3180 no .
H15B H16A 2.8371 no .
H15B H16B 2.3380 no .
H15B H16C 2.3294 no .
H16A H23 3.4078 no .
H16B H23 3.1528 no .
H16B H24 3.0158 no .
H17A H18A 2.3700 no .
H17A H18B 2.8610 no .
H17A H19A 2.4970 no .
H17A H19B 3.0306 no .
H17B H18A 2.8610 no .
H17B H18B 2.3751 no .
H17B H19A 2.9389 no .
H17B H19B 2.5472 no .
H18A H19A 2.3985 no .
H18A H19B 2.8648 no .
H18A H20A 2.5419 no .
H18A H20B 2.9583 no .
H18A H20C 3.5993 no .
H18B H19A 2.8647 no .
H18B H19B 2.3564 no .
H18B H20A 3.0722 no .
H18B H20B 2.5736 no .
H19A H20A 2.3486 no .
H19A H20B 2.8488 no .
H19A H20C 2.3505 no .
H19B H20A 2.8485 no .
H19B H20B 2.3658 no .
H19B H20C 2.3336 no .
H22 H23 2.3319 no .
H23 H24 2.3329 no .
H24 H25 2.3335 no .
H25 H26 2.3398 no .
Cl1 H3 2.9300 no 2_545
Cl1 H7 2.9669 no 4_555
Cl1 H13A 3.0106 no 2_555
Cl1 H13B 3.5226 no 2_555
Cl1 H17B 2.9996 no 2_555
Cl1 H22 3.0854 no 2_555
S1 H8 3.1780 no 3_555
C1 H12B 3.0697 no 3_565
C1 H24 2.9499 no 2_455
C2 H12B 2.9977 no 3_565
C2 H13B 3.1859 no 2_555
C2 H17A 3.3780 no 2_555
C2 H24 2.8991 no 2_455
C2 H25 3.3171 no 2_455
C3 H12B 2.9936 no 3_565
C3 H17A 3.4861 no 2_555
C3 H22 3.3772 no 1_565
C3 H23 3.4998 no 1_565
C3 H24 3.4311 no 2_455
C3 H25 3.1917 no 2_455
C4 H12B 2.9868 no 3_565
C4 H16B 3.5790 no 2_455
C5 H11A 2.9617 no 3_565
C5 H12B 3.0123 no 3_565
C5 H16B 3.3905 no 2_455
C5 H16C 3.5473 no 2_455
C6 H11A 3.0204 no 3_565
C6 H15B 3.5841 no 2_455
C6 H16C 3.1763 no 2_455
C7 H11A 3.1040 no 3_565
C7 H16C 3.3610 no 2_455
C8 H11A 3.1404 no 3_565
C9 H11A 3.1232 no 3_565
C10 H11A 3.0352 no 3_565
C10 H12B 3.0858 no 3_565
C10 H24 3.5090 no 2_455
C11 H15B 3.0775 no 2_455
C11 H18B 3.4586 no 3_565
C11 H20B 3.3049 no 3_565
C11 H22 3.2085 no 1_565
C11 H23 3.5388 no 1_565
C12 H15A 3.0966 no 4_454
C12 H15B 3.0076 no 2_455
C12 H16C 3.5966 no 2_455
C12 H18A 3.1483 no 3_565
C12 H20A 3.5076 no 3_565
C13 H2 3.4127 no 2_545
C14 H23 3.5059 no 2_455
C14 H24 3.1900 no 2_455
C15 H11B 3.3775 no 2_445
C15 H12A 3.1644 no 2_445
C15 H12A 3.2942 no 4_555
C15 H20A 3.1157 no 4_455
C16 H12A 3.5361 no 2_445
C16 H18A 3.3268 no 2_545
C16 H19A 3.4201 no 2_545
C16 H20A 3.3826 no 2_545
C16 H26 3.4890 no 2_445
C17 H2 3.1085 no 2_545
C17 H25 3.4786 no 1_655
C18 H12A 3.5984 no 3_565
C18 H12B 3.4770 no 3_565
C18 H16A 3.3813 no 2_555
C19 H16A 3.5968 no 2_555
C19 H16C 3.4098 no 2_555
C19 H19B 3.1697 no 3_655
C19 H20C 3.1659 no 3_655
C20 H11B 3.1978 no 3_565
C20 H12A 3.4615 no 3_565
C20 H14B 3.3254 no 4_554
C20 H15B 3.1135 no 4_554
C20 H16C 3.3352 no 2_555
C20 H19B 3.1566 no 3_655
C21 H20B 3.3570 no 3_555
C22 H3 3.3588 no 1_545
C22 H11A 3.4465 no 1_545
C22 H11B 3.0299 no 1_545
C22 H20B 3.1506 no 3_555
C23 H3 3.5447 no 1_545
C23 H11B 2.9886 no 1_545
C23 H14A 3.2559 no 2_445
C23 H20B 3.0487 no 3_555
C24 H14A 3.2613 no 2_445
C24 H14B 3.2416 no 2_445
C24 H20B 3.1587 no 3_555
C25 H17A 3.4765 no 1_455
C25 H19A 3.2639 no 1_455
C25 H20B 3.3572 no 3_555
C25 H20C 3.5990 no 3_555
C25 H23 3.2765 no 2_455
C26 H19A 3.3931 no 1_455
C26 H20B 3.4547 no 3_555
C26 H23 3.4562 no 2_455
H2 C13 3.4127 no 2_555
H2 C17 3.1085 no 2_555
H2 H12B 3.5233 no 3_565
H2 H13A 3.5156 no 2_555
H2 H13B 2.7779 no 2_555
H2 H17A 2.7130 no 2_555
H2 H17B 2.8400 no 2_555
H2 H24 3.0860 no 2_455
H2 H25 3.2273 no 2_455
H3 Cl1 2.9300 no 2_555
H3 C22 3.3588 no 1_565
H3 C23 3.5447 no 1_565
H3 H7 3.5922 no 3_565
H3 H12B 3.5305 no 3_565
H3 H13B 3.5483 no 2_555
H3 H17A 2.9572 no 2_555
H3 H22 2.6253 no 1_565
H3 H23 3.0067 no 1_565
H3 H25 3.0141 no 2_455
H7 Cl1 2.9669 no 4_454
H7 H3 3.5922 no 3_565
H7 H13B 3.1967 no 4_454
H7 H14B 3.0680 no 4_454
H7 H15A 3.1345 no 4_454
H7 H20A 3.5937 no 1_455
H7 H20C 3.3248 no 1_455
H8 S1 3.1780 no 3_555
H8 H17B 3.0109 no 3_555
H8 H18B 3.1702 no 3_555
H8 H19B 2.9537 no 3_555
H11A C5 2.9617 no 3_565
H11A C6 3.0204 no 3_565
H11A C7 3.1040 no 3_565
H11A C8 3.1404 no 3_565
H11A C9 3.1232 no 3_565
H11A C10 3.0352 no 3_565
H11A C22 3.4465 no 1_565
H11A H18A 3.5207 no 3_565
H11A H18B 2.9948 no 3_565
H11A H20B 3.4275 no 3_565
H11A H22 2.9074 no 1_565
H11B C15 3.3775 no 2_455
H11B C20 3.1978 no 3_565
H11B C22 3.0299 no 1_565
H11B C23 2.9886 no 1_565
H11B H15B 2.4587 no 2_455
H11B H18B 3.3596 no 3_565
H11B H20A 3.0224 no 3_565
H11B H20B 2.5194 no 3_565
H11B H22 2.8374 no 1_565
H11B H23 2.7636 no 1_565
H12A C15 3.1644 no 2_455
H12A C15 3.2942 no 4_454
H12A C16 3.5361 no 2_455
H12A C18 3.5984 no 3_565
H12A C20 3.4615 no 3_565
H12A H13B 3.5109 no 4_454
H12A H15A 3.3672 no 2_455
H12A H15A 2.3202 no 4_454
H12A H15B 2.3363 no 2_455
H12A H16C 3.1313 no 2_455
H12A H18A 2.8383 no 3_565
H12A H20A 2.7468 no 3_565
H12A H20B 3.3977 no 3_565
H12B C1 3.0697 no 3_565
H12B C2 2.9977 no 3_565
H12B C3 2.9936 no 3_565
H12B C4 2.9868 no 3_565
H12B C5 3.0123 no 3_565
H12B C10 3.0858 no 3_565
H12B C18 3.4770 no 3_565
H12B H2 3.5233 no 3_565
H12B H3 3.5305 no 3_565
H12B H13B 3.1295 no 4_454
H12B H15A 3.1933 no 4_454
H12B H18A 2.7474 no 3_565
H12B H18B 3.2933 no 3_565
H13A Cl1 3.0106 no 2_545
H13A H2 3.5156 no 2_545
H13B Cl1 3.5226 no 2_545
H13B C2 3.1859 no 2_545
H13B H2 2.7779 no 2_545
H13B H3 3.5483 no 2_545
H13B H7 3.1967 no 4_555
H13B H12A 3.5109 no 4_555
H13B H12B 3.1295 no 4_555
H13B H18A 3.5410 no 2_545
H14A C23 3.2559 no 2_455
H14A C24 3.2613 no 2_455
H14A H23 2.7235 no 2_455
H14A H24 2.7378 no 2_455
H14B C20 3.3254 no 4_455
H14B C24 3.2416 no 2_455
H14B H7 3.0680 no 4_555
H14B H20A 3.1314 no 4_455
H14B H20B 3.3134 no 4_455
H14B H20C 2.9804 no 4_455
H14B H23 3.5203 no 2_455
H14B H24 2.7294 no 2_455
H15A C12 3.0966 no 4_555
H15A H7 3.1345 no 4_555
H15A H12A 3.3672 no 2_445
H15A H12A 2.3202 no 4_555
H15A H12B 3.1933 no 4_555
H15A H15A 3.4725 no 3_556
H15A H15B 3.4966 no 3_556
H15A H18A 3.3361 no 2_545
H15A H20A 3.3329 no 2_545
H15A H20A 3.0281 no 4_455
H15B C6 3.5841 no 2_445
H15B C11 3.0775 no 2_445
H15B C12 3.0076 no 2_445
H15B C20 3.1135 no 4_455
H15B H11B 2.4587 no 2_445
H15B H12A 2.3363 no 2_445
H15B H15A 3.4966 no 3_556
H15B H20A 2.4432 no 4_455
H15B H20B 3.0278 no 4_455
H15B H20C 3.4564 no 4_455
H16A C18 3.3813 no 2_545
H16A C19 3.5968 no 2_545
H16A H17A 3.1920 no 2_545
H16A H18A 2.6935 no 2_545
H16A H19A 3.0806 no 2_545
H16A H20A 3.4525 no 2_545
H16A H26 3.5782 no 2_445
H16B C4 3.5790 no 2_445
H16B C5 3.3905 no 2_445
H16B H26 3.1899 no 2_445
H16C C5 3.5473 no 2_445
H16C C6 3.1763 no 2_445
H16C C7 3.3610 no 2_445
H16C C12 3.5966 no 2_445
H16C C19 3.4098 no 2_545
H16C C20 3.3352 no 2_545
H16C H12A 3.1313 no 2_445
H16C H18A 3.2205 no 2_545
H16C H19A 2.8652 no 2_545
H16C H20A 2.6322 no 2_545
H16C H26 3.1423 no 2_445
H17A C2 3.3780 no 2_545
H17A C3 3.4861 no 2_545
H17A C25 3.4765 no 1_655
H17A H2 2.7130 no 2_545
H17A H3 2.9572 no 2_545
H17A H16A 3.1920 no 2_555
H17A H25 2.6034 no 1_655
H17B Cl1 2.9996 no 2_545
H17B H2 2.8400 no 2_545
H17B H8 3.0109 no 3_555
H17B H25 3.5992 no 1_655
H18A C12 3.1483 no 3_565
H18A C16 3.3268 no 2_555
H18A H11A 3.5207 no 3_565
H18A H12A 2.8383 no 3_565
H18A H12B 2.7474 no 3_565
H18A H13B 3.5410 no 2_555
H18A H15A 3.3361 no 2_555
H18A H16A 2.6935 no 2_555
H18A H16C 3.2205 no 2_555
H18B C11 3.4586 no 3_565
H18B H8 3.1702 no 3_555
H18B H11A 2.9948 no 3_565
H18B H11B 3.3596 no 3_565
H18B H12B 3.2933 no 3_565
H19A C16 3.4201 no 2_555
H19A C25 3.2639 no 1_655
H19A C26 3.3931 no 1_655
H19A H16A 3.0806 no 2_555
H19A H16C 2.8652 no 2_555
H19A H19B 3.0235 no 3_655
H19A H20C 3.0655 no 3_655
H19A H25 2.8742 no 1_655
H19A H26 3.1172 no 1_655
H19B C19 3.1697 no 3_655
H19B C20 3.1566 no 3_655
H19B H8 2.9537 no 3_555
H19B H19A 3.0235 no 3_655
H19B H19B 2.8233 no 3_655
H19B H20C 2.3974 no 3_655
H20A C12 3.5076 no 3_565
H20A C15 3.1157 no 4_554
H20A C16 3.3826 no 2_555
H20A H7 3.5937 no 1_655
H20A H11B 3.0224 no 3_565
H20A H12A 2.7468 no 3_565
H20A H14B 3.1314 no 4_554
H20A H15A 3.3329 no 2_555
H20A H15A 3.0281 no 4_554
H20A H15B 2.4432 no 4_554
H20A H16A 3.4525 no 2_555
H20A H16C 2.6322 no 2_555
H20B C11 3.3049 no 3_565
H20B C21 3.3570 no 3_555
H20B C22 3.1506 no 3_555
H20B C23 3.0487 no 3_555
H20B C24 3.1587 no 3_555
H20B C25 3.3572 no 3_555
H20B C26 3.4547 no 3_555
H20B H11A 3.4275 no 3_565
H20B H11B 2.5194 no 3_565
H20B H12A 3.3977 no 3_565
H20B H14B 3.3134 no 4_554
H20B H15B 3.0278 no 4_554
H20B H23 3.4536 no 3_555
H20C C19 3.1659 no 3_655
H20C C25 3.5990 no 3_555
H20C H7 3.3248 no 1_655
H20C H14B 2.9804 no 4_554
H20C H15B 3.4564 no 4_554
H20C H19A 3.0655 no 3_655
H20C H19B 2.3974 no 3_655
H22 Cl1 3.0854 no 2_545
H22 C3 3.3772 no 1_545
H22 C11 3.2085 no 1_545
H22 H3 2.6253 no 1_545
H22 H11A 2.9074 no 1_545
H22 H11B 2.8374 no 1_545
H23 C3 3.4998 no 1_545
H23 C11 3.5388 no 1_545
H23 C14 3.5059 no 2_445
H23 C25 3.2765 no 2_445
H23 C26 3.4562 no 2_445
H23 H3 3.0067 no 1_545
H23 H11B 2.7636 no 1_545
H23 H14A 2.7235 no 2_445
H23 H14B 3.5203 no 2_445
H23 H20B 3.4536 no 3_555
H23 H25 2.8925 no 2_445
H23 H26 3.2377 no 2_445
H24 C1 2.9499 no 2_445
H24 C2 2.8991 no 2_445
H24 C3 3.4311 no 2_445
H24 C10 3.5090 no 2_445
H24 C14 3.1900 no 2_445
H24 H2 3.0860 no 2_445
H24 H14A 2.7378 no 2_445
H24 H14B 2.7294 no 2_445
H24 H26 3.5158 no 2_445
H25 C2 3.3171 no 2_445
H25 C3 3.1917 no 2_445
H25 C17 3.4786 no 1_455
H25 H2 3.2273 no 2_445
H25 H3 3.0141 no 2_445
H25 H17A 2.6034 no 1_455
H25 H17B 3.5992 no 1_455
H25 H19A 2.8742 no 1_455
H25 H23 2.8925 no 2_455
H26 C16 3.4890 no 2_455
H26 H16A 3.5782 no 2_455
H26 H16B 3.1899 no 2_455
H26 H16C 3.1423 no 2_455
H26 H19A 3.1172 no 1_455
H26 H23 3.2377 no 2_455
H26 H24 3.5158 no 2_455

loop_
_geom_torsion_atom_site_label_1
_geom_torsion_atom_site_label_2
_geom_torsion_atom_site_label_3
_geom_torsion_atom_site_label_4
_geom_torsion
_geom_torsion_publ_flag
Cl1 Sn1 C1 C2 -1.8(3) no
Cl1 Sn1 C1 C10 172.6(2) no
Cl1 Sn1 C13 C14 76.8(2) no
Cl1 Sn1 C17 C18 -102.83(19) no
C1 Sn1 C13 C14 -24.4(3) no
C13 Sn1 C1 C2 98.1(3) no
C13 Sn1 C1 C10 -87.6(3) no
C1 Sn1 C17 C18 -1.5(3) no
C17 Sn1 C1 C2 -104.1(3) no
C17 Sn1 C1 C10 70.3(3) no
C13 Sn1 C17 C18 157.63(18) no
C17 Sn1 C13 C14 178.66(18) no
C9 S1 C21 C22 168.9(2) no
C9 S1 C21 C26 -11.6(3) no
C21 S1 C9 C8 -80.8(3) no
C21 S1 C9 C10 100.3(3) no
Sn1 C1 C2 C3 174.8(2) no
Sn1 C1 C10 C5 -174.13(18) no
Sn1 C1 C10 C9 5.8(5) no
C2 C1 C10 C5 0.2(5) no
C2 C1 C10 C9 -179.8(3) no
C10 C1 C2 C3 0.2(5) no
C1 C2 C3 C4 -1.1(5) no
C2 C3 C4 C5 1.5(5) no
C2 C3 C4 C11 -178.1(3) no
C3 C4 C5 C6 -178.9(3) no
C3 C4 C5 C10 -1.1(5) no
C3 C4 C11 C12 178.6(4) no
C5 C4 C11 C12 -1.0(4) no
C11 C4 C5 C6 0.7(4) no
C11 C4 C5 C10 178.6(3) no
C4 C5 C6 C7 178.6(3) no
C4 C5 C6 C12 -0.1(4) no
C4 C5 C10 C1 0.2(5) no
C4 C5 C10 C9 -179.8(3) no
C6 C5 C10 C1 177.8(3) no
C6 C5 C10 C9 -2.2(5) no
C10 C5 C6 C7 0.7(5) no
C10 C5 C6 C12 -178.0(3) no
C5 C6 C7 C8 0.7(5) no
C5 C6 C12 C11 -0.5(4) no
C7 C6 C12 C11 -179.0(4) no
C12 C6 C7 C8 179.1(3) no
C6 C7 C8 C9 -0.6(5) no
C7 C8 C9 S1 -179.8(3) no
C7 C8 C9 C10 -0.9(5) no
S1 C9 C10 C1 1.1(5) no
S1 C9 C10 C5 -178.94(19) no
C8 C9 C10 C1 -177.8(3) no
C8 C9 C10 C5 2.2(5) no
C4 C11 C12 C6 0.9(3) no
Sn1 C13 C14 C15 -168.54(19) no
C13 C14 C15 C16 -61.8(4) no
Sn1 C17 C18 C19 -179.56(17) no
C17 C18 C19 C20 -176.3(3) no
S1 C21 C22 C23 178.9(2) no
S1 C21 C26 C25 -178.7(2) no
C22 C21 C26 C25 0.8(5) no
C26 C21 C22 C23 -0.7(5) no
C21 C22 C23 C24 0.2(5) no
C22 C23 C24 C25 0.1(6) no
C23 C24 C25 C26 0.1(5) no
C24 C25 C26 C21 -0.5(5) no
